data_7121211
loop_
_publ_author_name
'Zhang, Jian-Wei'
'Hu, Man-Cheng'
'Li, Shu-Ni'
'Jiang, Yu-Cheng'
'Qu, Peng'
'Zhai, Quan-Guo'

_publ_section_title
;
 Assembly of [Cu<sub>2</sub>(COO)<sub>4</sub>] and
 [M<sub>3</sub>(\m<sub>3</sub>-O)(COO)<sub>6</sub>] (M = Sc, Fe, Ga, and
 In) building blocks into porous frameworks towards ultra-high
 C<sub>2</sub>H<sub>2</sub>/CO<sub>2</sub> and
 C<sub>2</sub>H<sub>2</sub>/CH<sub>4</sub> separation performance.
;
_journal_issue 16
_journal_name_full 'Chemical communications (Cambridge, England)'
_journal_page_first 2012
_journal_page_last 2015
_journal_paper_doi 10.1039/c7cc09484a
_journal_volume 54
_journal_year 2018
_chemical_formula_sum 'C90 H51 Cu6 Ga3 N0 O46'
_chemical_formula_weight 2458.71
_chemical_name_systematic SNNU-65-Ga-Cu
_space_group_IT_number 194
_space_group_name_Hall '-P 6c 2c'
_space_group_name_H-M_alt 'P 63/m m c'
_symmetry_cell_setting hexagonal
_symmetry_space_group_name_Hall '-P 6c 2c'
_symmetry_space_group_name_H-M 'P 63/m m c'
_atom_sites_solution_hydrogens geom
_atom_sites_solution_primary direct
_atom_sites_solution_secondary difmap
_audit_creation_method SHELXL-97
_audit_update_record
;
2017-05-31 deposited with the CCDC.
2018-01-29 downloaded from the CCDC.
;
_cell_angle_alpha 90.00
_cell_angle_beta 90.00
_cell_angle_gamma 120.00
_cell_formula_units_Z 2
_cell_length_a 18.5324(10)
_cell_length_b 18.5324(10)
_cell_length_c 40.250(4)
_cell_measurement_reflns_used 4500
_cell_measurement_temperature 153(2)
_cell_measurement_theta_max 25.171
_cell_measurement_theta_min 2.388
_cell_volume 11971.8(15)
_computing_structure_refinement 'SHELXL-97 (Sheldrick, 1997)'
_computing_structure_solution 'SHELXS-97 (Sheldrick, 1990)'
_diffrn_ambient_temperature 153(2)
_diffrn_measured_fraction_theta_full 0.999
_diffrn_measured_fraction_theta_max 0.999
_diffrn_measurement_device_type 'CCD area detector'
_diffrn_measurement_method 'phi and omega scans'
_diffrn_radiation_monochromator graphite
_diffrn_radiation_source 'fine-focus sealed tube'
_diffrn_radiation_type MoK\a
_diffrn_radiation_wavelength 0.71073
_diffrn_reflns_av_R_equivalents 0.0931
_diffrn_reflns_av_sigmaI/netI 0.0228
_diffrn_reflns_limit_h_max 23
_diffrn_reflns_limit_h_min -23
_diffrn_reflns_limit_k_max 23
_diffrn_reflns_limit_k_min -22
_diffrn_reflns_limit_l_max 50
_diffrn_reflns_limit_l_min -50
_diffrn_reflns_number 283354
_diffrn_reflns_theta_full 26.42
_diffrn_reflns_theta_max 26.42
_diffrn_reflns_theta_min 2.20
_exptl_absorpt_coefficient_mu 0.893
_exptl_absorpt_correction_T_max 0.7454
_exptl_absorpt_correction_T_min 0.6421
_exptl_absorpt_correction_type multi-scan
_exptl_absorpt_process_details sadabs
_exptl_crystal_colour blue
_exptl_crystal_density_diffrn 0.682
_exptl_crystal_density_method 'not measured'
_exptl_crystal_description hexagonal
_exptl_crystal_F_000 2452
_exptl_crystal_size_max 0.25
_exptl_crystal_size_mid 0.23
_exptl_crystal_size_min 0.22
_platon_squeeze_details
;
;
_refine_diff_density_max 0.803
_refine_diff_density_min -0.729
_refine_diff_density_rms 0.078
_refine_ls_extinction_method none
_refine_ls_goodness_of_fit_ref 1.147
_refine_ls_hydrogen_treatment mixed
_refine_ls_matrix_type full
_refine_ls_number_parameters 125
_refine_ls_number_reflns 4576
_refine_ls_number_restraints 0
_refine_ls_restrained_S_all 1.147
_refine_ls_R_factor_all 0.0992
_refine_ls_R_factor_gt 0.0882
_refine_ls_shift/su_max 0.001
_refine_ls_shift/su_mean 0.000
_refine_ls_structure_factor_coef Fsqd
_refine_ls_weighting_details 'calc w=1/[\s^2^(Fo^2^)+(0.0725P)^2^+44.4495P] where P=(Fo^2^+2Fc^2^)/3'
_refine_ls_weighting_scheme calc
_refine_ls_wR_factor_gt 0.1959
_refine_ls_wR_factor_ref 0.2029
_reflns_number_gt 4194
_reflns_number_total 4576
_reflns_threshold_expression >2sigma(I)
_cod_data_source_file c7cc09484a2.cif
_cod_data_source_block SNNU-65-Ga-Cu
_cod_depositor_comments 'Adding full bibliography for 7121211.cif.'
_cod_original_cell_volume 11971.7(16)
_cod_original_sg_symbol_H-M P6(3)/mmc
_cod_database_code 7121211

loop_
_symmetry_equiv_pos_as_xyz
'x, y, z'
'-y, x-y, z'
'-x+y, -x, z'
'-x, -y, z+1/2'
'y, -x+y, z+1/2'
'x-y, x, z+1/2'
'y, x, -z'
'x-y, -y, -z'
'-x, -x+y, -z'
'-y, -x, -z+1/2'
'-x+y, y, -z+1/2'
'x, x-y, -z+1/2'
'-x, -y, -z'
'y, -x+y, -z'
'x-y, x, -z'
'x, y, -z-1/2'
'-y, x-y, -z-1/2'
'-x+y, -x, -z-1/2'
'-y, -x, z'
'-x+y, y, z'
'x, x-y, z'
'y, x, z-1/2'
'x-y, -y, z-1/2'
'-x, -x+y, z-1/2'

loop_
_atom_site_label
_atom_site_type_symbol
_atom_site_fract_x
_atom_site_fract_y
_atom_site_fract_z
_atom_site_U_iso_or_equiv
_atom_site_adp_type
_atom_site_occupancy
_atom_site_symmetry_multiplicity
_atom_site_calc_flag
_atom_site_refinement_flags
Cu1 Cu 0.52375(2) 0.04750(4) 0.526972(17) 0.0258(2) Uani 1 2 d S
Ga1 Ga 0.11900(7) 0.05950(4) 0.7500 0.0409(3) Uani 1 4 d S
O4 O 0.41025(18) -0.02997(19) 0.54216(8) 0.0407(8) Uani 1 1 d .
O6 O 0.62841(18) 0.11011(18) 0.50300(8) 0.0397(8) Uani 1 1 d .
O5 O 0.5589(2) 0.1178(4) 0.57165(15) 0.081(2) Uani 1 2 d S
H5 H 0.6082 0.1573 0.5700 0.121 Uiso 0.50 1 calc PR
C10 C 0.3605(3) -0.0915(3) 0.52523(10) 0.0342(9) Uani 1 1 d .
O1 O 0.2482(6) 0.1241(3) 0.7500 0.078(3) Uani 1 4 d S
H1 H 0.2656 0.1623 0.7643 0.116 Uiso 0.25 1 calc PR
C9 C 0.2234(2) -0.2234(2) 0.52599(16) 0.0346(13) Uani 1 2 d S
H9 H 0.2380 -0.2380 0.5054 0.042 Uiso 1 2 calc SR
C8 C 0.2771(3) -0.1482(3) 0.54131(11) 0.0340(9) Uani 1 1 d .
C6 C 0.1790(2) -0.1790(2) 0.58653(16) 0.0388(15) Uani 1 2 d S
C7 C 0.2552(3) -0.1268(3) 0.57112(11) 0.0381(10) Uani 1 1 d .
H7 H 0.2930 -0.0752 0.5813 0.046 Uiso 1 1 calc R
C5 C 0.1545(2) -0.1545(2) 0.61737(16) 0.0411(15) Uani 1 2 d S
O3 O 0.1245(3) -0.0095(3) 0.71543(12) 0.105(2) Uani 1 1 d .
O2 O 0.0000 0.0000 0.7500 0.128(8) Uani 1 12 d S
C1 C 0.07769(19) -0.07769(19) 0.70412(15) 0.0387(15) Uani 1 2 d S
C2 C 0.1051(2) -0.1051(2) 0.67431(15) 0.0368(14) Uani 1 2 d S
C3 C 0.1762(5) -0.0577(6) 0.6605(2) 0.175(6) Uani 1 1 d .
H3 H 0.2131 -0.0052 0.6701 0.210 Uiso 1 1 calc R
C4 C 0.2006(5) -0.0819(6) 0.6313(2) 0.173(6) Uani 1 1 d .
H4 H 0.2525 -0.0439 0.6214 0.208 Uiso 1 1 calc R

loop_
_atom_site_aniso_label
_atom_site_aniso_U_11
_atom_site_aniso_U_22
_atom_site_aniso_U_33
_atom_site_aniso_U_23
_atom_site_aniso_U_13
_atom_site_aniso_U_12
Cu1 0.0261(3) 0.0205(4) 0.0290(4) -0.0064(3) -0.00322(14) 0.01026(18)
Ga1 0.0531(7) 0.0423(4) 0.0310(5) 0.000 0.000 0.0266(3)
O4 0.0272(15) 0.0320(16) 0.0463(18) -0.0041(14) 0.0086(14) 0.0023(13)
O6 0.0320(16) 0.0351(17) 0.0383(16) -0.0058(14) 0.0063(14) 0.0065(13)
O5 0.076(3) 0.094(5) 0.078(4) -0.060(4) -0.0298(19) 0.047(2)
C10 0.033(2) 0.029(2) 0.035(2) 0.0005(18) 0.0011(18) 0.0119(19)
O1 0.091(7) 0.070(4) 0.079(6) 0.000 0.000 0.045(3)
C9 0.030(2) 0.030(2) 0.041(3) -0.0011(14) 0.0011(14) 0.014(3)
C8 0.031(2) 0.027(2) 0.043(2) -0.0066(19) 0.0024(19) 0.0136(18)
C6 0.035(2) 0.035(2) 0.043(3) -0.0085(14) 0.0085(14) 0.016(3)
C7 0.031(2) 0.034(2) 0.043(2) -0.011(2) 0.002(2) 0.012(2)
C5 0.038(2) 0.038(2) 0.040(3) -0.0086(15) 0.0086(15) 0.012(3)
O3 0.086(3) 0.090(3) 0.095(3) -0.066(3) 0.034(3) 0.011(3)
O2 0.151(13) 0.151(13) 0.082(13) 0.000 0.000 0.075(6)
C1 0.055(3) 0.055(3) 0.025(3) 0.0024(12) -0.0024(12) 0.043(4)
C2 0.041(3) 0.041(3) 0.030(3) -0.0066(13) 0.0066(13) 0.022(3)
C3 0.102(6) 0.110(7) 0.168(9) -0.105(7) 0.089(6) -0.055(5)
C4 0.100(6) 0.111(7) 0.171(9) -0.105(7) 0.094(6) -0.051(5)

loop_
_atom_type_symbol
_atom_type_description
_atom_type_scat_dispersion_real
_atom_type_scat_dispersion_imag
_atom_type_scat_source
C C 0.0033 0.0016 'International Tables Vol C Tables 4.2.6.8 and 6.1.1.4'
H H 0.0000 0.0000 'International Tables Vol C Tables 4.2.6.8 and 6.1.1.4'
N N 0.0061 0.0033 'International Tables Vol C Tables 4.2.6.8 and 6.1.1.4'
O O 0.0106 0.0060 'International Tables Vol C Tables 4.2.6.8 and 6.1.1.4'
Cu Cu 0.3201 1.2651 'International Tables Vol C Tables 4.2.6.8 and 6.1.1.4'
Ga Ga 0.2307 1.6083 'International Tables Vol C Tables 4.2.6.8 and 6.1.1.4'

loop_
_geom_angle_atom_site_label_1
_geom_angle_atom_site_label_2
_geom_angle_atom_site_label_3
_geom_angle
_geom_angle_site_symmetry_1
_geom_angle_site_symmetry_3
O6 Cu1 O6 88.6(2) 20_655 .
O6 Cu1 O4 89.33(14) 20_655 .
O6 Cu1 O4 167.45(13) . .
O6 Cu1 O4 167.45(13) 20_655 20_655
O6 Cu1 O4 89.33(14) . 20_655
O4 Cu1 O4 90.0(2) . 20_655
O6 Cu1 O5 98.36(17) 20_655 .
O6 Cu1 O5 98.36(17) . .
O4 Cu1 O5 94.19(17) . .
O4 Cu1 O5 94.19(17) 20_655 .
O6 Cu1 Cu1 83.74(9) 20_655 13_656
O6 Cu1 Cu1 83.74(9) . 13_656
O4 Cu1 Cu1 83.72(9) . 13_656
O4 Cu1 Cu1 83.72(9) 20_655 13_656
O5 Cu1 Cu1 177.0(2) . 13_656
O2 Ga1 O3 92.64(15) . 12_556
O2 Ga1 O3 92.64(15) . 21
O3 Ga1 O3 92.5(4) 12_556 21
O2 Ga1 O3 92.64(15) . .
O3 Ga1 O3 174.7(3) 12_556 .
O3 Ga1 O3 87.3(4) 21 .
O2 Ga1 O3 92.64(15) . 16_557
O3 Ga1 O3 87.3(4) 12_556 16_557
O3 Ga1 O3 174.7(3) 21 16_557
O3 Ga1 O3 92.5(4) . 16_557
O2 Ga1 O1 180.000(2) . .
O3 Ga1 O1 87.36(15) 12_556 .
O3 Ga1 O1 87.36(15) 21 .
O3 Ga1 O1 87.36(15) . .
O3 Ga1 O1 87.36(15) 16_557 .
C10 O4 Cu1 122.0(3) . .
C10 O6 Cu1 123.0(3) 13_656 .
O6 C10 O4 127.4(4) 13_656 .
O6 C10 C8 117.0(4) 13_656 .
O4 C10 C8 115.6(4) . .
C8 C9 C8 118.7(6) . 19
C7 C8 C9 120.5(4) . .
C7 C8 C10 121.0(4) . .
C9 C8 C10 118.5(4) . .
C7 C6 C7 117.0(5) 19 .
C7 C6 C5 121.5(3) 19 .
C7 C6 C5 121.5(3) . .
C8 C7 C6 121.7(4) . .
C4 C5 C4 114.7(8) . 19
C4 C5 C6 122.5(4) . .
C4 C5 C6 122.5(4) 19 .
C1 O3 Ga1 135.8(4) . .
Ga1 O2 Ga1 120.0 . 2
Ga1 O2 Ga1 120.0 . 3
Ga1 O2 Ga1 120.0 2 3
O3 C1 O3 123.7(7) . 19
O3 C1 C2 118.1(3) . .
O3 C1 C2 118.1(3) 19 .
C3 C2 C3 116.8(7) 19 .
C3 C2 C1 121.6(4) 19 .
C3 C2 C1 121.6(4) . .
C2 C3 C4 121.7(6) . .
C5 C4 C3 122.5(7) . .

loop_
_geom_bond_atom_site_label_1
_geom_bond_atom_site_label_2
_geom_bond_distance
_geom_bond_site_symmetry_2
Cu1 O6 1.946(3) 20_655
Cu1 O6 1.946(3) .
Cu1 O4 1.960(3) .
Cu1 O4 1.960(3) 20_655
Cu1 O5 2.123(5) .
Cu1 Cu1 2.6532(13) 13_656
Ga1 O2 1.9098(12) .
Ga1 O3 1.926(4) 12_556
Ga1 O3 1.926(4) 21
Ga1 O3 1.926(4) .
Ga1 O3 1.926(4) 16_557
Ga1 O1 2.073(10) .
O4 C10 1.250(5) .
O6 C10 1.234(5) 13_656
C10 O6 1.234(5) 13_656
C10 C8 1.513(6) .
C9 C8 1.388(5) .
C9 C8 1.388(5) 19
C8 C7 1.387(6) .
C6 C7 1.396(5) 19
C6 C7 1.396(5) .
C6 C5 1.470(8) .
C5 C4 1.306(7) .
C5 C4 1.306(7) 19
O3 C1 1.209(5) .
O2 Ga1 1.9098(12) 2
O2 Ga1 1.9098(12) 3
C1 O3 1.209(5) 19
C1 C2 1.488(8) .
C2 C3 1.289(7) 19
C2 C3 1.289(7) .
C3 C4 1.408(9) .

loop_
_platon_squeeze_void_nr
_platon_squeeze_void_average_x
_platon_squeeze_void_average_y
_platon_squeeze_void_average_z
_platon_squeeze_void_volume
_platon_squeeze_void_count_electrons
1 -0.039 -0.025 0.000 8497.0 1072.6
